data_4312286
loop_
_publ_author_name
'Sanjay K. Singh'
'Manoj Trivedi'
'M. Chandra'
'Abhaya N. Sahay'
'Daya Shankar Pandey'

_publ_section_title
;
 Luminescent Piano-Stool Complexes Incorporating
 1-(4-Cyanophenyl)imidazole: Synthesis, Spectral, and Structural Studies
;
_journal_name_full 'Inorganic Chemistry'
_journal_page_first 8600
_journal_page_last 8608
_journal_paper_doi 10.1021/ic049256m
_journal_volume 43
_journal_year 2004
_chemical_formula_moiety 'C38 H36 B Cl F4 N3 P Ru'
_chemical_formula_sum 'C38 H36 B Cl F4 N3 P Ru'
_chemical_formula_weight 789.00
_space_group_IT_number 14
_symmetry_cell_setting monoclinic
_symmetry_Int_Tables_number 14
_symmetry_space_group_name_Hall '-P 2yn'
_symmetry_space_group_name_H-M 'P 1 21/n 1'
_atom_sites_solution_hydrogens geom
_atom_sites_solution_primary direct
_atom_sites_solution_secondary difmap
_audit_creation_method SHELXL-97
_cell_angle_alpha 90.000(6)
_cell_angle_beta 102.173(6)
_cell_angle_gamma 90.000(5)
_cell_formula_units_Z 4
_cell_length_a 12.6480(9)
_cell_length_b 15.4830(8)
_cell_length_c 18.5280(17)
_cell_measurement_temperature 293(2)
_cell_volume 3546.7(5)
_computing_cell_refinement 'Argus (Nonius, MACH3 software)'
_computing_data_collection 'Argus (Nonius, MACH3 software)'
_computing_data_reduction 'Maxus (Nonius software)'
_computing_molecular_graphics 'ORTEP-32 (Faruggia, 1997)'
_computing_publication_material 'SHELXL-97 (Sheldrick, 1997)'
_computing_structure_refinement 'SHELXL-97 (Sheldrick, 1997)'
_computing_structure_solution 'SHELXS-97 (Sheldrick, 1990)'
_diffrn_ambient_temperature 293(2)
_diffrn_measured_fraction_theta_full 0.818
_diffrn_measured_fraction_theta_max 0.818
_diffrn_measurement_device_type 'Enraf-Nonius CAD-4'
_diffrn_measurement_method \w/2\q
_diffrn_radiation_monochromator graphite
_diffrn_radiation_source 'fine-focus sealed tube'
_diffrn_radiation_type MoK\a
_diffrn_radiation_wavelength 0.70930
_diffrn_reflns_av_R_equivalents 0.0000
_diffrn_reflns_av_sigmaI/netI 0.0328
_diffrn_reflns_limit_h_max 14
_diffrn_reflns_limit_h_min 0
_diffrn_reflns_limit_k_max 18
_diffrn_reflns_limit_k_min 0
_diffrn_reflns_limit_l_max 21
_diffrn_reflns_limit_l_min -22
_diffrn_reflns_number 5307
_diffrn_reflns_theta_full 24.95
_diffrn_reflns_theta_max 24.95
_diffrn_reflns_theta_min 1.73
_exptl_absorpt_coefficient_mu 0.616
_exptl_crystal_colour Orange
_exptl_crystal_density_diffrn 1.478
_exptl_crystal_density_method 'not measured'
_exptl_crystal_description Needle
_exptl_crystal_F_000 1608
_exptl_crystal_size_max 0.31
_exptl_crystal_size_mid 0.28
_exptl_crystal_size_min 0.20
_refine_diff_density_max 0.756
_refine_diff_density_min -0.402
_refine_diff_density_rms 0.068
_refine_ls_extinction_method none
_refine_ls_goodness_of_fit_ref 1.063
_refine_ls_hydrogen_treatment mixed
_refine_ls_matrix_type full
_refine_ls_number_parameters 445
_refine_ls_number_reflns 5307
_refine_ls_number_restraints 0
_refine_ls_restrained_S_all 1.063
_refine_ls_R_factor_all 0.0490
_refine_ls_R_factor_gt 0.0368
_refine_ls_shift/su_max 0.001
_refine_ls_shift/su_mean 0.000
_refine_ls_structure_factor_coef Fsqd
_refine_ls_weighting_details 'w=1/[\s^2^(Fo^2^)+(0.0500P)^2^+3.1422P] where P=(Fo^2^+2Fc^2^)/3'
_refine_ls_weighting_scheme calc
_refine_ls_wR_factor_gt 0.0898
_refine_ls_wR_factor_ref 0.0977
_reflns_number_gt 4519
_reflns_number_total 5307
_reflns_threshold_expression >2sigma(I)
_cod_data_source_file ic049256msi20040608_091651.cif
_cod_data_source_block max
_cod_depositor_comments
;
The following automatic conversions were performed:

'_refine_ls_weighting_scheme' value 'calc
w=1/[\s^2^(Fo^2^)+(0.0500P)^2^+3.1422P] where P=(Fo^2^+2Fc^2^)/3' was
changed to 'calc'. New tag '_refine_ls_weighting_details' was
created. The value of the new tag was set to
'w=1/[\s^2^(Fo^2^)+(0.0500P)^2^+3.1422P] where P=(Fo^2^+2Fc^2^)/3'.

Automatic conversion script
Id: cif_fix_values 3143 2015-03-26 13:38:13Z robertas 
;
_cod_database_code 4312286

loop_
_symmetry_equiv_pos_as_xyz
'x, y, z'
'-x+1/2, y+1/2, -z+1/2'
'-x, -y, -z'
'x-1/2, -y-1/2, z-1/2'

loop_
_atom_site_label
_atom_site_type_symbol
_atom_site_fract_x
_atom_site_fract_y
_atom_site_fract_z
_atom_site_U_iso_or_equiv
_atom_site_adp_type
_atom_site_occupancy
_atom_site_calc_flag
_atom_site_refinement_flags
_atom_site_disorder_assembly
_atom_site_disorder_group
Ru Ru 0.50401(2) 0.933525(19) 0.183236(15) 0.03155(11) Uani 1 d . . .
Cl1 Cl 0.43684(8) 1.06094(7) 0.11489(5) 0.0442(2) Uani 1 d . . .
P1 P 0.37277(8) 0.96107(7) 0.25482(5) 0.0363(2) Uani 1 d . . .
N1 N 0.6130(2) 1.01714(19) 0.25347(16) 0.0352(7) Uani 1 d . . .
N2 N 0.7357(3) 1.0660(2) 0.34703(17) 0.0410(8) Uani 1 d . . .
N3 N 1.0690(5) 1.0910(4) 0.6848(3) 0.114(2) Uani 1 d . . .
C1 C 0.3411(4) 0.7496(3) 0.1554(3) 0.0666(14) Uani 1 d . . .
H1A H 0.2795 0.7779 0.1256 0.100 Uiso 1 calc R . .
H1B H 0.3330 0.7476 0.2057 0.100 Uiso 1 calc R . .
H1C H 0.3465 0.6919 0.1376 0.100 Uiso 1 calc R . .
C2 C 0.4419(3) 0.7990(3) 0.1512(2) 0.0442(10) Uani 1 d . . .
C3 C 0.4494(3) 0.8458(3) 0.0881(2) 0.0429(10) Uani 1 d . . .
H3 H 0.3883 0.8520 0.0505 0.051 Uiso 1 calc R . .
C4 C 0.5487(3) 0.8841(3) 0.0801(2) 0.0401(9) Uani 1 d . . .
H4 H 0.5517 0.9127 0.0364 0.048 Uiso 1 calc R . .
C5 C 0.6416(3) 0.8799(3) 0.1363(2) 0.0395(9) Uani 1 d . . .
C6 C 0.6310(3) 0.8371(3) 0.2030(2) 0.0425(10) Uani 1 d . . .
H6 H 0.6897 0.8366 0.2429 0.051 Uiso 1 calc R . .
C7 C 0.5352(4) 0.7960(3) 0.2100(2) 0.0452(10) Uani 1 d . . .
H7 H 0.5322 0.7665 0.2533 0.054 Uiso 1 calc R . .
C8 C 0.7476(3) 0.9210(3) 0.1299(2) 0.0498(11) Uani 1 d . . .
H8 H 0.7806 0.9465 0.1778 0.060 Uiso 1 calc R . .
C9 C 0.7323(4) 0.9925(4) 0.0717(3) 0.0714(15) Uani 1 d . . .
H9A H 0.7057 0.9679 0.0237 0.107 Uiso 1 calc R . .
H9B H 0.8003 1.0205 0.0726 0.107 Uiso 1 calc R . .
H9C H 0.6812 1.0341 0.0821 0.107 Uiso 1 calc R . .
C10 C 0.8228(5) 0.8505(4) 0.1124(4) 0.094(2) Uani 1 d . . .
H10A H 0.8346 0.8082 0.1511 0.140 Uiso 1 calc R . .
H10B H 0.8907 0.8757 0.1085 0.140 Uiso 1 calc R . .
H10C H 0.7904 0.8233 0.0665 0.140 Uiso 1 calc R . .
C11 C 0.6637(3) 1.0030(3) 0.3225(2) 0.0385(9) Uani 1 d . . .
H11 H 0.6512 0.9556 0.3505 0.046 Uiso 1 calc R . .
C12 C 0.6565(3) 1.0924(3) 0.2326(2) 0.0480(11) Uani 1 d . . .
H12 H 0.6370 1.1185 0.1865 0.058 Uiso 1 calc R . .
C13 C 0.7313(4) 1.1219(3) 0.2894(2) 0.0527(11) Uani 1 d . . .
H13 H 0.7728 1.1715 0.2897 0.063 Uiso 1 calc R . .
C14 C 0.8041(3) 1.0720(3) 0.4194(2) 0.0445(10) Uani 1 d . . .
C15 C 0.8791(5) 1.1361(4) 0.4349(3) 0.085(2) Uani 1 d . . .
H15 H 0.8848 1.1765 0.3987 0.102 Uiso 1 calc R . .
C16 C 0.9468(5) 1.1418(4) 0.5039(3) 0.090(2) Uani 1 d . . .
H16 H 0.9975 1.1861 0.5137 0.108 Uiso 1 calc R . .
C17 C 0.9401(4) 1.0835(3) 0.5573(2) 0.0586(13) Uani 1 d . . .
C18 C 0.8658(5) 1.0190(4) 0.5420(3) 0.0828(18) Uani 1 d . . .
H18 H 0.8612 0.9782 0.5780 0.099 Uiso 1 calc R . .
C19 C 0.7968(5) 1.0135(4) 0.4730(3) 0.0793(18) Uani 1 d . . .
H19 H 0.7454 0.9697 0.4635 0.095 Uiso 1 calc R . .
C20 C 1.0124(5) 1.0875(4) 0.6288(3) 0.0777(17) Uani 1 d . . .
C21 C 0.3394(3) 0.8713(3) 0.3096(2) 0.0421(9) Uani 1 d . . .
C22 C 0.2341(4) 0.8440(3) 0.3067(2) 0.0549(12) Uani 1 d . . .
H22 H 0.1771 0.8734 0.2768 0.066 Uiso 1 calc R . .
C23 C 0.2125(5) 0.7740(3) 0.3475(3) 0.0677(14) Uani 1 d . . .
H23 H 0.1414 0.7567 0.3450 0.081 Uiso 1 calc R . .
C24 C 0.2960(6) 0.7300(3) 0.3919(3) 0.0751(16) Uani 1 d . . .
H24 H 0.2813 0.6825 0.4190 0.090 Uiso 1 calc R . .
C25 C 0.4018(5) 0.7561(3) 0.3964(3) 0.0670(15) Uani 1 d . . .
H25 H 0.4582 0.7265 0.4267 0.080 Uiso 1 calc R . .
C26 C 0.4236(4) 0.8265(3) 0.3558(2) 0.0509(11) Uani 1 d . . .
H26 H 0.4947 0.8442 0.3592 0.061 Uiso 1 calc R . .
C27 C 0.2404(3) 0.9941(3) 0.2019(2) 0.0442(10) Uani 1 d . . .
C28 C 0.1713(4) 1.0422(3) 0.2347(3) 0.0598(13) Uani 1 d . . .
H28 H 0.1937 1.0612 0.2831 0.072 Uiso 1 calc R . .
C29 C 0.0688(4) 1.0621(4) 0.1953(4) 0.0770(16) Uani 1 d . . .
H29 H 0.0219 1.0938 0.2174 0.092 Uiso 1 calc R . .
C30 C 0.0364(4) 1.0351(5) 0.1236(4) 0.090(2) Uani 1 d . . .
H30 H -0.0317 1.0504 0.0968 0.108 Uiso 1 calc R . .
C31 C 0.1025(4) 0.9863(5) 0.0915(3) 0.0832(18) Uani 1 d . . .
H31 H 0.0782 0.9664 0.0435 0.100 Uiso 1 calc R . .
C32 C 0.2055(4) 0.9658(4) 0.1292(2) 0.0612(13) Uani 1 d . . .
H32 H 0.2513 0.9335 0.1064 0.073 Uiso 1 calc R . .
C33 C 0.4065(3) 1.0494(3) 0.3214(2) 0.0418(10) Uani 1 d . . .
C34 C 0.4248(4) 1.1300(3) 0.2943(2) 0.0509(11) Uani 1 d . . .
H34 H 0.4226 1.1369 0.2441 0.061 Uiso 1 calc R . .
C35 C 0.4463(4) 1.2003(3) 0.3409(3) 0.0593(12) Uani 1 d . . .
H35 H 0.4581 1.2543 0.3222 0.071 Uiso 1 calc R . .
C36 C 0.4500(5) 1.1898(4) 0.4151(3) 0.0748(16) Uani 1 d . . .
H36 H 0.4653 1.2369 0.4467 0.090 Uiso 1 calc R . .
C37 C 0.4316(5) 1.1114(4) 0.4425(3) 0.0819(18) Uani 1 d . . .
H37 H 0.4338 1.1053 0.4927 0.098 Uiso 1 calc R . .
C38 C 0.4095(4) 1.0400(3) 0.3963(2) 0.0602(13) Uani 1 d . . .
H38 H 0.3968 0.9864 0.4154 0.072 Uiso 1 calc R . .
B1 B 0.7241(5) 0.7427(4) 0.4178(3) 0.0649(16) Uani 1 d . . .
F1 F 0.8296(3) 0.7316(3) 0.4285(3) 0.1350(17) Uani 1 d . . .
F2 F 0.6850(3) 0.6976(2) 0.4694(2) 0.1064(12) Uani 1 d . . .
F3 F 0.6871(3) 0.8249(2) 0.4121(2) 0.1161(14) Uani 1 d . . .
F4 F 0.6764(4) 0.7054(3) 0.3507(2) 0.1333(17) Uani 1 d . . .

loop_
_atom_site_aniso_label
_atom_site_aniso_U_11
_atom_site_aniso_U_22
_atom_site_aniso_U_33
_atom_site_aniso_U_23
_atom_site_aniso_U_13
_atom_site_aniso_U_12
Ru 0.03632(17) 0.03399(17) 0.02244(15) -0.00101(13) 0.00193(11) -0.00155(14)
Cl1 0.0510(6) 0.0455(6) 0.0327(5) 0.0060(4) 0.0009(4) 0.0046(5)
P1 0.0383(5) 0.0416(6) 0.0279(5) -0.0030(4) 0.0046(4) -0.0018(4)
N1 0.0404(18) 0.0344(18) 0.0291(16) -0.0019(14) 0.0034(14) -0.0043(14)
N2 0.0433(18) 0.0421(18) 0.0342(17) -0.0039(15) 0.0005(14) -0.0073(16)
N3 0.099(4) 0.175(6) 0.051(3) -0.005(3) -0.023(3) -0.014(4)
C1 0.077(3) 0.060(3) 0.066(3) -0.011(3) 0.023(3) -0.028(3)
C2 0.054(3) 0.038(2) 0.042(2) -0.0108(19) 0.0148(19) -0.0064(19)
C3 0.047(2) 0.047(2) 0.031(2) -0.0120(18) 0.0001(17) -0.0050(19)
C4 0.049(2) 0.045(2) 0.0267(19) -0.0066(17) 0.0097(17) -0.0004(19)
C5 0.046(2) 0.040(2) 0.032(2) -0.0063(17) 0.0077(17) 0.0055(18)
C6 0.052(2) 0.038(2) 0.034(2) -0.0027(17) 0.0014(18) 0.0111(19)
C7 0.065(3) 0.033(2) 0.038(2) 0.0011(18) 0.0100(19) 0.004(2)
C8 0.037(2) 0.064(3) 0.047(2) -0.006(2) 0.0079(18) -0.001(2)
C9 0.058(3) 0.082(4) 0.074(3) 0.016(3) 0.011(3) -0.021(3)
C10 0.065(4) 0.079(4) 0.148(6) -0.002(4) 0.049(4) 0.007(3)
C11 0.040(2) 0.038(2) 0.035(2) -0.0009(17) 0.0020(17) -0.0055(18)
C12 0.054(3) 0.047(2) 0.041(2) 0.0072(19) 0.003(2) -0.012(2)
C13 0.060(3) 0.049(3) 0.044(2) 0.005(2) -0.002(2) -0.019(2)
C14 0.046(2) 0.045(2) 0.039(2) -0.0033(19) 0.0002(18) -0.006(2)
C15 0.098(4) 0.085(4) 0.055(3) 0.018(3) -0.026(3) -0.045(3)
C16 0.092(4) 0.088(4) 0.069(4) 0.011(3) -0.028(3) -0.042(3)
C17 0.056(3) 0.074(3) 0.040(2) -0.012(2) -0.003(2) -0.001(2)
C18 0.101(4) 0.104(5) 0.035(3) 0.010(3) -0.006(3) -0.030(4)
C19 0.091(4) 0.094(4) 0.044(3) 0.006(3) -0.006(3) -0.047(3)
C20 0.070(3) 0.105(5) 0.051(3) -0.006(3) -0.003(3) 0.000(3)
C21 0.051(2) 0.045(2) 0.031(2) -0.0065(18) 0.0111(18) -0.0071(19)
C22 0.063(3) 0.056(3) 0.047(3) -0.008(2) 0.015(2) -0.009(2)
C23 0.082(4) 0.063(3) 0.066(3) -0.012(3) 0.034(3) -0.029(3)
C24 0.123(5) 0.056(3) 0.052(3) 0.008(3) 0.032(3) -0.017(3)
C25 0.108(5) 0.054(3) 0.037(2) 0.003(2) 0.012(3) -0.003(3)
C26 0.064(3) 0.052(3) 0.034(2) -0.003(2) 0.005(2) -0.006(2)
C27 0.035(2) 0.048(2) 0.046(2) 0.005(2) 0.0010(18) -0.0027(19)
C28 0.048(3) 0.060(3) 0.071(3) -0.001(2) 0.010(2) 0.005(2)
C29 0.046(3) 0.071(4) 0.114(5) 0.010(4) 0.017(3) 0.010(3)
C30 0.042(3) 0.111(5) 0.106(5) 0.022(4) -0.012(3) -0.001(3)
C31 0.046(3) 0.123(5) 0.069(4) 0.000(4) -0.014(3) -0.007(3)
C32 0.044(3) 0.088(4) 0.047(3) -0.001(2) -0.001(2) -0.010(2)
C33 0.039(2) 0.051(3) 0.033(2) -0.0125(18) 0.0044(17) 0.0013(18)
C34 0.059(3) 0.051(3) 0.041(2) -0.009(2) 0.007(2) -0.003(2)
C35 0.064(3) 0.049(3) 0.063(3) -0.013(2) 0.009(2) -0.003(2)
C36 0.095(4) 0.064(4) 0.060(3) -0.031(3) 0.005(3) -0.005(3)
C37 0.114(5) 0.093(5) 0.037(3) -0.024(3) 0.014(3) -0.003(4)
C38 0.082(4) 0.062(3) 0.039(2) -0.008(2) 0.019(2) -0.007(3)
B1 0.068(4) 0.063(4) 0.060(4) 0.014(3) 0.007(3) 0.017(3)
F1 0.073(2) 0.155(4) 0.163(4) 0.062(3) -0.007(2) -0.002(3)
F2 0.148(3) 0.093(3) 0.088(2) 0.017(2) 0.047(2) 0.005(2)
F3 0.136(3) 0.059(2) 0.153(4) 0.014(2) 0.029(3) 0.014(2)
F4 0.160(4) 0.157(4) 0.067(2) -0.019(3) -0.013(2) 0.036(3)

loop_
_atom_type_symbol
_atom_type_description
_atom_type_scat_dispersion_real
_atom_type_scat_dispersion_imag
_atom_type_scat_source
C C 0.0033 0.0016 'International Tables Vol C Tables 4.2.6.8 and 6.1.1.4'
H H 0.0000 0.0000 'International Tables Vol C Tables 4.2.6.8 and 6.1.1.4'
N N 0.0061 0.0033 'International Tables Vol C Tables 4.2.6.8 and 6.1.1.4'
F F 0.0171 0.0103 'International Tables Vol C Tables 4.2.6.8 and 6.1.1.4'
B B 0.0013 0.0007 'International Tables Vol C Tables 4.2.6.8 and 6.1.1.4'
Cl Cl 0.1484 0.1585 'International Tables Vol C Tables 4.2.6.8 and 6.1.1.4'
P P 0.1023 0.0942 'International Tables Vol C Tables 4.2.6.8 and 6.1.1.4'
Ru Ru -1.2594 0.8363 'International Tables Vol C Tables 4.2.6.8 and 6.1.1.4'

loop_
_geom_angle_atom_site_label_1
_geom_angle_atom_site_label_2
_geom_angle_atom_site_label_3
_geom_angle
_geom_angle_site_symmetry_1
_geom_angle_site_symmetry_3
_geom_angle_publ_flag
N1 Ru C6 87.36(14) . . ?
N1 Ru C7 112.87(14) . . ?
C6 Ru C7 37.31(16) . . ?
N1 Ru C3 155.99(14) . . ?
C6 Ru C3 78.92(15) . . ?
C7 Ru C3 66.27(15) . . ?
N1 Ru C4 118.87(13) . . ?
C6 Ru C4 66.27(14) . . ?
C7 Ru C4 78.25(15) . . ?
C3 Ru C4 37.31(14) . . ?
N1 Ru C5 90.38(13) . . ?
C6 Ru C5 37.73(14) . . ?
C7 Ru C5 67.41(15) . . ?
C3 Ru C5 66.75(14) . . ?
C4 Ru C5 36.18(13) . . ?
N1 Ru C2 150.11(14) . . ?
C6 Ru C2 67.27(15) . . ?
C7 Ru C2 37.30(15) . . ?
C3 Ru C2 36.26(15) . . ?
C4 Ru C2 66.24(15) . . ?
C5 Ru C2 79.25(15) . . ?
N1 Ru P1 89.33(9) . . ?
C6 Ru P1 127.62(11) . . ?
C7 Ru P1 99.28(12) . . ?
C3 Ru P1 114.66(11) . . ?
C4 Ru P1 150.60(10) . . ?
C5 Ru P1 165.33(10) . . ?
C2 Ru P1 93.87(11) . . ?
N1 Ru Cl1 86.22(8) . . ?
C6 Ru Cl1 145.36(12) . . ?
C7 Ru Cl1 160.00(11) . . ?
C3 Ru Cl1 93.91(11) . . ?
C4 Ru Cl1 87.45(11) . . ?
C5 Ru Cl1 108.31(10) . . ?
C2 Ru Cl1 123.62(11) . . ?
P1 Ru Cl1 86.31(4) . . ?
C21 P1 C27 102.61(19) . . ?
C21 P1 C33 104.08(19) . . ?
C27 P1 C33 102.12(19) . . ?
C21 P1 Ru 116.48(14) . . ?
C27 P1 Ru 114.88(14) . . ?
C33 P1 Ru 114.82(14) . . ?
C11 N1 C12 105.7(3) . . ?
C11 N1 Ru 127.6(3) . . ?
C12 N1 Ru 126.1(2) . . ?
C11 N2 C13 106.4(3) . . ?
C11 N2 C14 126.4(3) . . ?
C13 N2 C14 127.2(3) . . ?
C2 C1 H1A 109.5 . . ?
C2 C1 H1B 109.5 . . ?
H1A C1 H1B 109.5 . . ?
C2 C1 H1C 109.5 . . ?
H1A C1 H1C 109.5 . . ?
H1B C1 H1C 109.5 . . ?
C3 C2 C7 117.7(4) . . ?
C3 C2 C1 121.1(4) . . ?
C7 C2 C1 121.1(4) . . ?
C3 C2 Ru 70.2(2) . . ?
C7 C2 Ru 69.2(2) . . ?
C1 C2 Ru 134.9(3) . . ?
C2 C3 C4 121.4(4) . . ?
C2 C3 Ru 73.6(2) . . ?
C4 C3 Ru 72.2(2) . . ?
C2 C3 H3 119.3 . . ?
C4 C3 H3 119.3 . . ?
Ru C3 H3 127.0 . . ?
C5 C4 C3 121.6(4) . . ?
C5 C4 Ru 72.8(2) . . ?
C3 C4 Ru 70.5(2) . . ?
C5 C4 H4 119.2 . . ?
C3 C4 H4 119.2 . . ?
Ru C4 H4 130.2 . . ?
C4 C5 C6 116.6(4) . . ?
C4 C5 C8 122.9(4) . . ?
C6 C5 C8 120.5(3) . . ?
C4 C5 Ru 71.0(2) . . ?
C6 C5 Ru 67.6(2) . . ?
C8 C5 Ru 130.0(3) . . ?
C7 C6 C5 122.0(4) . . ?
C7 C6 Ru 72.7(2) . . ?
C5 C6 Ru 74.7(2) . . ?
C7 C6 H6 119.0 . . ?
C5 C6 H6 119.0 . . ?
Ru C6 H6 125.4 . . ?
C6 C7 C2 120.5(4) . . ?
C6 C7 Ru 70.0(2) . . ?
C2 C7 Ru 73.5(2) . . ?
C6 C7 H7 119.8 . . ?
C2 C7 H7 119.8 . . ?
Ru C7 H7 129.1 . . ?
C5 C8 C10 108.5(4) . . ?
C5 C8 C9 112.2(3) . . ?
C10 C8 C9 111.0(4) . . ?
C5 C8 H8 108.3 . . ?
C10 C8 H8 108.3 . . ?
C9 C8 H8 108.3 . . ?
C8 C9 H9A 109.5 . . ?
C8 C9 H9B 109.5 . . ?
H9A C9 H9B 109.5 . . ?
C8 C9 H9C 109.5 . . ?
H9A C9 H9C 109.5 . . ?
H9B C9 H9C 109.5 . . ?
C8 C10 H10A 109.5 . . ?
C8 C10 H10B 109.5 . . ?
H10A C10 H10B 109.5 . . ?
C8 C10 H10C 109.5 . . ?
H10A C10 H10C 109.5 . . ?
H10B C10 H10C 109.5 . . ?
N1 C11 N2 111.2(3) . . ?
N1 C11 H11 124.4 . . ?
N2 C11 H11 124.4 . . ?
C13 C12 N1 109.0(4) . . ?
C13 C12 H12 125.5 . . ?
N1 C12 H12 125.5 . . ?
C12 C13 N2 107.7(4) . . ?
C12 C13 H13 126.2 . . ?
N2 C13 H13 126.2 . . ?
C15 C14 C19 118.8(4) . . ?
C15 C14 N2 120.0(4) . . ?
C19 C14 N2 121.2(4) . . ?
C14 C15 C16 120.7(5) . . ?
C14 C15 H15 119.7 . . ?
C16 C15 H15 119.7 . . ?
C17 C16 C15 120.7(5) . . ?
C17 C16 H16 119.7 . . ?
C15 C16 H16 119.7 . . ?
C16 C17 C18 118.9(4) . . ?
C16 C17 C20 121.1(5) . . ?
C18 C17 C20 119.9(5) . . ?
C17 C18 C19 120.6(5) . . ?
C17 C18 H18 119.7 . . ?
C19 C18 H18 119.7 . . ?
C14 C19 C18 120.3(5) . . ?
C14 C19 H19 119.9 . . ?
C18 C19 H19 119.9 . . ?
N3 C20 C17 179.8(5) . . ?
C22 C21 C26 118.2(4) . . ?
C22 C21 P1 123.0(3) . . ?
C26 C21 P1 118.8(3) . . ?
C23 C22 C21 121.1(5) . . ?
C23 C22 H22 119.4 . . ?
C21 C22 H22 119.4 . . ?
C24 C23 C22 120.1(5) . . ?
C24 C23 H23 119.9 . . ?
C22 C23 H23 119.9 . . ?
C23 C24 C25 120.1(5) . . ?
C23 C24 H24 119.9 . . ?
C25 C24 H24 119.9 . . ?
C24 C25 C26 119.9(5) . . ?
C24 C25 H25 120.1 . . ?
C26 C25 H25 120.1 . . ?
C25 C26 C21 120.6(5) . . ?
C25 C26 H26 119.7 . . ?
C21 C26 H26 119.7 . . ?
C28 C27 C32 119.6(4) . . ?
C28 C27 P1 120.5(3) . . ?
C32 C27 P1 119.8(4) . . ?
C29 C28 C27 119.8(5) . . ?
C29 C28 H28 120.1 . . ?
C27 C28 H28 120.1 . . ?
C30 C29 C28 120.1(6) . . ?
C30 C29 H29 120.0 . . ?
C28 C29 H29 120.0 . . ?
C31 C30 C29 120.6(5) . . ?
C31 C30 H30 119.7 . . ?
C29 C30 H30 119.7 . . ?
C30 C31 C32 120.8(6) . . ?
C30 C31 H31 119.6 . . ?
C32 C31 H31 119.6 . . ?
C31 C32 C27 119.2(5) . . ?
C31 C32 H32 120.4 . . ?
C27 C32 H32 120.4 . . ?
C34 C33 C38 119.1(4) . . ?
C34 C33 P1 117.5(3) . . ?
C38 C33 P1 123.3(4) . . ?
C35 C34 C33 120.6(4) . . ?
C35 C34 H34 119.7 . . ?
C33 C34 H34 119.7 . . ?
C36 C35 C34 119.6(5) . . ?
C36 C35 H35 120.2 . . ?
C34 C35 H35 120.2 . . ?
C37 C36 C35 120.5(5) . . ?
C37 C36 H36 119.7 . . ?
C35 C36 H36 119.7 . . ?
C36 C37 C38 120.6(5) . . ?
C36 C37 H37 119.7 . . ?
C38 C37 H37 119.7 . . ?
C33 C38 C37 119.5(5) . . ?
C33 C38 H38 120.3 . . ?
C37 C38 H38 120.3 . . ?
F1 B1 F3 117.2(6) . . ?
F1 B1 F2 109.5(5) . . ?
F3 B1 F2 111.5(5) . . ?
F1 B1 F4 108.4(6) . . ?
F3 B1 F4 104.1(5) . . ?
F2 B1 F4 105.2(5) . . ?

loop_
_geom_bond_atom_site_label_1
_geom_bond_atom_site_label_2
_geom_bond_distance
_geom_bond_site_symmetry_2
_geom_bond_publ_flag
Ru N1 2.125(3) . ?
Ru C6 2.167(4) . ?
Ru C7 2.203(4) . ?
Ru C3 2.217(4) . ?
Ru C4 2.238(4) . ?
Ru C5 2.261(4) . ?
Ru C2 2.260(4) . ?
Ru P1 2.3715(11) . ?
Ru Cl1 2.4007(10) . ?
P1 C21 1.822(4) . ?
P1 C27 1.826(4) . ?
P1 C33 1.831(4) . ?
N1 C11 1.323(4) . ?
N1 C12 1.378(5) . ?
N2 C11 1.347(5) . ?
N2 C13 1.366(5) . ?
N2 C14 1.438(5) . ?
N3 C20 1.132(6) . ?
C1 C2 1.503(6) . ?
C1 H1A 0.9600 . ?
C1 H1B 0.9600 . ?
C1 H1C 0.9600 . ?
C2 C3 1.394(6) . ?
C2 C7 1.428(6) . ?
C3 C4 1.425(6) . ?
C3 H3 0.9300 . ?
C4 C5 1.397(5) . ?
C4 H4 0.9300 . ?
C5 C6 1.434(5) . ?
C5 C8 1.511(6) . ?
C6 C7 1.398(6) . ?
C6 H6 0.9300 . ?
C7 H7 0.9300 . ?
C8 C10 1.528(7) . ?
C8 C9 1.530(6) . ?
C8 H8 0.9800 . ?
C9 H9A 0.9600 . ?
C9 H9B 0.9600 . ?
C9 H9C 0.9600 . ?
C10 H10A 0.9600 . ?
C10 H10B 0.9600 . ?
C10 H10C 0.9600 . ?
C11 H11 0.9300 . ?
C12 C13 1.339(6) . ?
C12 H12 0.9300 . ?
C13 H13 0.9300 . ?
C14 C15 1.361(6) . ?
C14 C19 1.362(6) . ?
C15 C16 1.383(7) . ?
C15 H15 0.9300 . ?
C16 C17 1.356(7) . ?
C16 H16 0.9300 . ?
C17 C18 1.359(7) . ?
C17 C20 1.443(6) . ?
C18 C19 1.390(6) . ?
C18 H18 0.9300 . ?
C19 H19 0.9300 . ?
C21 C22 1.388(6) . ?
C21 C26 1.402(6) . ?
C22 C23 1.381(6) . ?
C22 H22 0.9300 . ?
C23 C24 1.375(8) . ?
C23 H23 0.9300 . ?
C24 C25 1.384(8) . ?
C24 H24 0.9300 . ?
C25 C26 1.385(6) . ?
C25 H25 0.9300 . ?
C26 H26 0.9300 . ?
C27 C28 1.383(6) . ?
C27 C32 1.397(6) . ?
C28 C29 1.381(7) . ?
C28 H28 0.9300 . ?
C29 C30 1.370(8) . ?
C29 H29 0.9300 . ?
C30 C31 1.354(9) . ?
C30 H30 0.9300 . ?
C31 C32 1.379(7) . ?
C31 H31 0.9300 . ?
C32 H32 0.9300 . ?
C33 C34 1.382(6) . ?
C33 C38 1.387(6) . ?
C34 C35 1.380(6) . ?
C34 H34 0.9300 . ?
C35 C36 1.375(7) . ?
C35 H35 0.9300 . ?
C36 C37 1.355(8) . ?
C36 H36 0.9300 . ?
C37 C38 1.390(7) . ?
C37 H37 0.9300 . ?
C38 H38 0.9300 . ?
B1 F1 1.318(7) . ?
B1 F3 1.353(7) . ?
B1 F2 1.360(7) . ?
B1 F4 1.387(7) . ?

loop_
_geom_hbond_atom_site_label_D
_geom_hbond_atom_site_label_H
_geom_hbond_atom_site_label_A
_geom_hbond_distance_DH
_geom_hbond_distance_HA
_geom_hbond_distance_DA
_geom_hbond_angle_DHA
_geom_hbond_site_symmetry_A
C7 H7 F4 0.93 2.47 3.160(6) 131.3 1
C11 H11 F3 0.93 2.32 3.199(5) 157.3 1
C12 H12 Cl1 0.93 2.75 3.187(4) 110.0 .
C19 H19 F3 0.93 2.49 3.327(7) 150.4 1
C26 H26 F3 0.93 2.44 3.276(6) 149.2 1
C34 H34 Cl1 0.93 2.71 3.525(4) 147.2 .

loop_
_geom_torsion_atom_site_label_1
_geom_torsion_atom_site_label_2
_geom_torsion_atom_site_label_3
_geom_torsion_atom_site_label_4
_geom_torsion
_geom_torsion_site_symmetry_1
_geom_torsion_site_symmetry_2
_geom_torsion_site_symmetry_3
_geom_torsion_site_symmetry_4
_geom_torsion_publ_flag
N1 Ru P1 C21 -111.34(16) . . . . ?
C6 Ru P1 C21 -25.2(2) . . . . ?
C7 Ru P1 C21 1.73(18) . . . . ?
C3 Ru P1 C21 69.79(19) . . . . ?
C4 Ru P1 C21 84.2(3) . . . . ?
C5 Ru P1 C21 -22.4(4) . . . . ?
C2 Ru P1 C21 38.91(18) . . . . ?
Cl1 Ru P1 C21 162.40(15) . . . . ?
N1 Ru P1 C27 128.66(17) . . . . ?
C6 Ru P1 C27 -145.2(2) . . . . ?
C7 Ru P1 C27 -118.26(19) . . . . ?
C3 Ru P1 C27 -50.2(2) . . . . ?
C4 Ru P1 C27 -35.7(3) . . . . ?
C5 Ru P1 C27 -142.4(4) . . . . ?
C2 Ru P1 C27 -81.09(19) . . . . ?
Cl1 Ru P1 C27 42.40(16) . . . . ?
N1 Ru P1 C33 10.65(17) . . . . ?
C6 Ru P1 C33 96.8(2) . . . . ?
C7 Ru P1 C33 123.73(18) . . . . ?
C3 Ru P1 C33 -168.22(19) . . . . ?
C4 Ru P1 C33 -153.8(3) . . . . ?
C5 Ru P1 C33 99.6(4) . . . . ?
C2 Ru P1 C33 160.90(18) . . . . ?
Cl1 Ru P1 C33 -75.61(15) . . . . ?
C6 Ru N1 C11 -56.1(3) . . . . ?
C7 Ru N1 C11 -28.2(4) . . . . ?
C3 Ru N1 C11 -111.0(4) . . . . ?
C4 Ru N1 C11 -117.1(3) . . . . ?
C5 Ru N1 C11 -93.8(3) . . . . ?
C2 Ru N1 C11 -25.0(5) . . . . ?
P1 Ru N1 C11 71.6(3) . . . . ?
Cl1 Ru N1 C11 157.9(3) . . . . ?
C6 Ru N1 C12 114.3(3) . . . . ?
C7 Ru N1 C12 142.2(3) . . . . ?
C3 Ru N1 C12 59.5(5) . . . . ?
C4 Ru N1 C12 53.4(4) . . . . ?
C5 Ru N1 C12 76.7(3) . . . . ?
C2 Ru N1 C12 145.4(3) . . . . ?
P1 Ru N1 C12 -118.0(3) . . . . ?
Cl1 Ru N1 C12 -31.6(3) . . . . ?
N1 Ru C2 C3 -136.7(3) . . . . ?
C6 Ru C2 C3 -102.6(3) . . . . ?
C7 Ru C2 C3 -131.8(4) . . . . ?
C4 Ru C2 C3 -29.6(2) . . . . ?
C5 Ru C2 C3 -65.1(3) . . . . ?
P1 Ru C2 C3 127.9(2) . . . . ?
Cl1 Ru C2 C3 39.8(3) . . . . ?
N1 Ru C2 C7 -4.8(4) . . . . ?
C6 Ru C2 C7 29.2(2) . . . . ?
C3 Ru C2 C7 131.8(4) . . . . ?
C4 Ru C2 C7 102.2(3) . . . . ?
C5 Ru C2 C7 66.7(2) . . . . ?
P1 Ru C2 C7 -100.2(2) . . . . ?
Cl1 Ru C2 C7 171.6(2) . . . . ?
N1 Ru C2 C1 108.8(5) . . . . ?
C6 Ru C2 C1 142.9(5) . . . . ?
C7 Ru C2 C1 113.7(5) . . . . ?
C3 Ru C2 C1 -114.5(6) . . . . ?
C4 Ru C2 C1 -144.1(5) . . . . ?
C5 Ru C2 C1 -179.6(5) . . . . ?
P1 Ru C2 C1 13.4(5) . . . . ?
Cl1 Ru C2 C1 -74.7(5) . . . . ?
C7 C2 C3 C4 4.5(6) . . . . ?
C1 C2 C3 C4 -172.4(4) . . . . ?
Ru C2 C3 C4 56.4(3) . . . . ?
C7 C2 C3 Ru -51.9(3) . . . . ?
C1 C2 C3 Ru 131.3(4) . . . . ?
N1 Ru C3 C2 122.8(3) . . . . ?
C6 Ru C3 C2 66.5(3) . . . . ?
C7 Ru C3 C2 29.6(2) . . . . ?
C4 Ru C3 C2 131.7(4) . . . . ?
C5 Ru C3 C2 104.0(3) . . . . ?
P1 Ru C3 C2 -60.0(3) . . . . ?
Cl1 Ru C3 C2 -147.7(2) . . . . ?
N1 Ru C3 C4 -8.9(5) . . . . ?
C6 Ru C3 C4 -65.2(2) . . . . ?
C7 Ru C3 C4 -102.1(3) . . . . ?
C5 Ru C3 C4 -27.7(2) . . . . ?
C2 Ru C3 C4 -131.7(4) . . . . ?
P1 Ru C3 C4 168.3(2) . . . . ?
Cl1 Ru C3 C4 80.6(2) . . . . ?
C2 C3 C4 C5 -2.9(6) . . . . ?
Ru C3 C4 C5 54.1(3) . . . . ?
C2 C3 C4 Ru -57.0(3) . . . . ?
N1 Ru C4 C5 42.1(3) . . . . ?
C6 Ru C4 C5 -30.4(2) . . . . ?
C7 Ru C4 C5 -67.6(3) . . . . ?
C3 Ru C4 C5 -133.7(4) . . . . ?
C2 Ru C4 C5 -104.9(3) . . . . ?
P1 Ru C4 C5 -155.7(2) . . . . ?
Cl1 Ru C4 C5 126.4(2) . . . . ?
N1 Ru C4 C3 175.9(2) . . . . ?
C6 Ru C4 C3 103.3(3) . . . . ?
C7 Ru C4 C3 66.1(3) . . . . ?
C5 Ru C4 C3 133.7(4) . . . . ?
C2 Ru C4 C3 28.9(2) . . . . ?
P1 Ru C4 C3 -22.0(4) . . . . ?
Cl1 Ru C4 C3 -99.8(2) . . . . ?
C3 C4 C5 C6 -1.6(6) . . . . ?
Ru C4 C5 C6 51.5(3) . . . . ?
C3 C4 C5 C8 -179.1(4) . . . . ?
Ru C4 C5 C8 -126.0(4) . . . . ?
C3 C4 C5 Ru -53.1(3) . . . . ?
N1 Ru C5 C4 -144.0(2) . . . . ?
C6 Ru C5 C4 130.8(4) . . . . ?
C7 Ru C5 C4 101.3(3) . . . . ?
C3 Ru C5 C4 28.5(2) . . . . ?
C2 Ru C5 C4 64.2(3) . . . . ?
P1 Ru C5 C4 127.2(4) . . . . ?
Cl1 Ru C5 C4 -57.9(2) . . . . ?
N1 Ru C5 C6 85.2(2) . . . . ?
C7 Ru C5 C6 -29.5(2) . . . . ?
C3 Ru C5 C6 -102.3(3) . . . . ?
C4 Ru C5 C6 -130.8(4) . . . . ?
C2 Ru C5 C6 -66.6(2) . . . . ?
P1 Ru C5 C6 -3.6(5) . . . . ?
Cl1 Ru C5 C6 171.3(2) . . . . ?
N1 Ru C5 C8 -26.5(4) . . . . ?
C6 Ru C5 C8 -111.7(4) . . . . ?
C7 Ru C5 C8 -141.3(4) . . . . ?
C3 Ru C5 C8 145.9(4) . . . . ?
C4 Ru C5 C8 117.5(5) . . . . ?
C2 Ru C5 C8 -178.3(4) . . . . ?
P1 Ru C5 C8 -115.3(4) . . . . ?
Cl1 Ru C5 C8 59.6(4) . . . . ?
C4 C5 C6 C7 4.5(6) . . . . ?
C8 C5 C6 C7 -177.9(4) . . . . ?
Ru C5 C6 C7 57.7(3) . . . . ?
C4 C5 C6 Ru -53.2(3) . . . . ?
C8 C5 C6 Ru 124.4(3) . . . . ?
N1 Ru C6 C7 134.6(2) . . . . ?
C3 Ru C6 C7 -65.2(2) . . . . ?
C4 Ru C6 C7 -102.1(3) . . . . ?
C5 Ru C6 C7 -131.3(3) . . . . ?
C2 Ru C6 C7 -29.2(2) . . . . ?
P1 Ru C6 C7 47.5(3) . . . . ?
Cl1 Ru C6 C7 -145.9(2) . . . . ?
N1 Ru C6 C5 -94.0(2) . . . . ?
C7 Ru C6 C5 131.3(3) . . . . ?
C3 Ru C6 C5 66.2(2) . . . . ?
C4 Ru C6 C5 29.2(2) . . . . ?
C2 Ru C6 C5 102.2(2) . . . . ?
P1 Ru C6 C5 178.85(17) . . . . ?
Cl1 Ru C6 C5 -14.6(3) . . . . ?
C5 C6 C7 C2 -3.0(6) . . . . ?
Ru C6 C7 C2 55.6(3) . . . . ?
C5 C6 C7 Ru -58.6(3) . . . . ?
C3 C2 C7 C6 -1.6(6) . . . . ?
C1 C2 C7 C6 175.3(4) . . . . ?
Ru C2 C7 C6 -53.9(3) . . . . ?
C3 C2 C7 Ru 52.4(3) . . . . ?
C1 C2 C7 Ru -130.8(4) . . . . ?
N1 Ru C7 C6 -50.5(3) . . . . ?
C3 Ru C7 C6 103.3(3) . . . . ?
C4 Ru C7 C6 66.1(2) . . . . ?
C5 Ru C7 C6 29.8(2) . . . . ?
C2 Ru C7 C6 132.1(4) . . . . ?
P1 Ru C7 C6 -143.7(2) . . . . ?
Cl1 Ru C7 C6 111.3(4) . . . . ?
N1 Ru C7 C2 177.4(2) . . . . ?
C6 Ru C7 C2 -132.1(4) . . . . ?
C3 Ru C7 C2 -28.8(2) . . . . ?
C4 Ru C7 C2 -66.0(2) . . . . ?
C5 Ru C7 C2 -102.3(3) . . . . ?
P1 Ru C7 C2 84.2(2) . . . . ?
Cl1 Ru C7 C2 -20.8(5) . . . . ?
C4 C5 C8 C10 -102.0(5) . . . . ?
C6 C5 C8 C10 80.6(5) . . . . ?
Ru C5 C8 C10 165.9(4) . . . . ?
C4 C5 C8 C9 21.1(6) . . . . ?
C6 C5 C8 C9 -156.3(4) . . . . ?
Ru C5 C8 C9 -71.1(5) . . . . ?
C12 N1 C11 N2 1.1(5) . . . . ?
Ru N1 C11 N2 173.1(3) . . . . ?
C13 N2 C11 N1 -1.3(5) . . . . ?
C14 N2 C11 N1 179.4(4) . . . . ?
C11 N1 C12 C13 -0.4(5) . . . . ?
Ru N1 C12 C13 -172.6(3) . . . . ?
N1 C12 C13 N2 -0.4(5) . . . . ?
C11 N2 C13 C12 1.0(5) . . . . ?
C14 N2 C13 C12 -179.7(4) . . . . ?
C11 N2 C14 C15 175.0(5) . . . . ?
C13 N2 C14 C15 -4.2(7) . . . . ?
C11 N2 C14 C19 -3.7(7) . . . . ?
C13 N2 C14 C19 177.1(5) . . . . ?
C19 C14 C15 C16 0.0(9) . . . . ?
N2 C14 C15 C16 -178.8(6) . . . . ?
C14 C15 C16 C17 0.3(11) . . . . ?
C15 C16 C17 C18 0.2(10) . . . . ?
C15 C16 C17 C20 178.3(6) . . . . ?
C16 C17 C18 C19 -0.9(10) . . . . ?
C20 C17 C18 C19 -179.0(6) . . . . ?
C15 C14 C19 C18 -0.7(9) . . . . ?
N2 C14 C19 C18 178.1(5) . . . . ?
C17 C18 C19 C14 1.1(10) . . . . ?
C16 C17 C20 N3 40(100) . . . . ?
C18 C17 C20 N3 -141(100) . . . . ?
C27 P1 C21 C22 -1.5(4) . . . . ?
C33 P1 C21 C22 104.7(4) . . . . ?
Ru P1 C21 C22 -127.8(3) . . . . ?
C27 P1 C21 C26 177.4(3) . . . . ?
C33 P1 C21 C26 -76.5(4) . . . . ?
Ru P1 C21 C26 51.0(4) . . . . ?
C26 C21 C22 C23 -0.8(6) . . . . ?
P1 C21 C22 C23 178.1(3) . . . . ?
C21 C22 C23 C24 -0.1(7) . . . . ?
C22 C23 C24 C25 0.6(8) . . . . ?
C23 C24 C25 C26 -0.4(8) . . . . ?
C24 C25 C26 C21 -0.5(7) . . . . ?
C22 C21 C26 C25 1.0(6) . . . . ?
P1 C21 C26 C25 -177.8(3) . . . . ?
C21 P1 C27 C28 77.2(4) . . . . ?
C33 P1 C27 C28 -30.4(4) . . . . ?
Ru P1 C27 C28 -155.4(3) . . . . ?
C21 P1 C27 C32 -98.6(4) . . . . ?
C33 P1 C27 C32 153.8(4) . . . . ?
Ru P1 C27 C32 28.8(4) . . . . ?
C32 C27 C28 C29 -0.2(7) . . . . ?
P1 C27 C28 C29 -176.0(4) . . . . ?
C27 C28 C29 C30 -0.8(8) . . . . ?
C28 C29 C30 C31 2.3(10) . . . . ?
C29 C30 C31 C32 -2.7(10) . . . . ?
C30 C31 C32 C27 1.6(9) . . . . ?
C28 C27 C32 C31 -0.2(7) . . . . ?
P1 C27 C32 C31 175.6(4) . . . . ?
C21 P1 C33 C34 -173.4(3) . . . . ?
C27 P1 C33 C34 -66.9(4) . . . . ?
Ru P1 C33 C34 58.1(4) . . . . ?
C21 P1 C33 C38 3.5(4) . . . . ?
C27 P1 C33 C38 110.0(4) . . . . ?
Ru P1 C33 C38 -125.0(4) . . . . ?
C38 C33 C34 C35 0.3(7) . . . . ?
P1 C33 C34 C35 177.3(3) . . . . ?
C33 C34 C35 C36 0.4(7) . . . . ?
C34 C35 C36 C37 -0.8(9) . . . . ?
C35 C36 C37 C38 0.5(10) . . . . ?
C34 C33 C38 C37 -0.5(7) . . . . ?
P1 C33 C38 C37 -177.4(4) . . . . ?
C36 C37 C38 C33 0.1(9) . . . . ?
